data_4318701
loop_
_publ_author_name
'Raquel Rodr\'iguez-Corti\~nas'
'Fernando Avecilla'
'Carlos Platas-Iglesias'
'Daniel Imbert'
'Jean-Claude G. B\"unzli'
'Andr\'es de Blas'
'Teresa Rodr\'iguez-Blas'

_publ_section_title
;
 Structural and Photophysical Properties of Heterobimetallic 4f-Zn
 Iminophenolate Cryptates
;
_journal_name_full 'Inorganic Chemistry'
_journal_page_first 5336
_journal_page_last 5349
_journal_paper_doi 10.1021/ic025587s
_journal_volume 41
_journal_year 2002
_chemical_formula_sum 'C40 H54 Lu N10 O12.5 Zn'
_chemical_formula_weight 1115.27
_chemical_name_systematic
; 
 ? 
;
_space_group_IT_number 15
_symmetry_cell_setting monoclinic
_symmetry_space_group_name_Hall '-C 2yc'
_symmetry_space_group_name_H-M 'C 1 2/c 1'
_atom_sites_solution_hydrogens geom
_atom_sites_solution_primary direct
_atom_sites_solution_secondary difmap
_audit_creation_method SHELXL-97
_cell_angle_alpha 90.00
_cell_angle_beta 104.626(6)
_cell_angle_gamma 90.00
_cell_formula_units_Z 8
_cell_length_a 33.002(10)
_cell_length_b 10.984(3)
_cell_length_c 25.501(8)
_cell_measurement_temperature 150(2)
_cell_volume 8944(5)
_computing_cell_refinement 'Siemens SAINT'
_computing_data_collection 'Siemens SMART'
_computing_data_reduction 'Siemens SHELXTL'
_computing_molecular_graphics 'Siemens SHELXTL'
_computing_publication_material 'Siemens SHELXTL'
_computing_structure_refinement 'SHELXL-97 (Sheldrick, 1997)'
_computing_structure_solution 'SHELXS-97 (Sheldrick, 1990)'
_diffrn_ambient_temperature 150(2)
_diffrn_measured_fraction_theta_full 0.967
_diffrn_measured_fraction_theta_max 0.967
_diffrn_measurement_device_type 'CCD area detector'
_diffrn_measurement_method 'phi and omega scans'
_diffrn_radiation_monochromator graphite
_diffrn_radiation_source 'fine-focus sealed tube'
_diffrn_radiation_type MoK\a
_diffrn_radiation_wavelength 0.71073
_diffrn_reflns_av_R_equivalents 0.1044
_diffrn_reflns_av_sigmaI/netI 0.1749
_diffrn_reflns_limit_h_max 42
_diffrn_reflns_limit_h_min -44
_diffrn_reflns_limit_k_max 13
_diffrn_reflns_limit_k_min -14
_diffrn_reflns_limit_l_max 27
_diffrn_reflns_limit_l_min -33
_diffrn_reflns_number 26365
_diffrn_reflns_theta_full 28.29
_diffrn_reflns_theta_max 28.29
_diffrn_reflns_theta_min 1.28
_exptl_absorpt_coefficient_mu 2.805
_exptl_absorpt_correction_T_max 0.8961
_exptl_absorpt_correction_T_min 0.4490
_exptl_absorpt_correction_type multi-scan
_exptl_absorpt_process_details Sadabs
_exptl_crystal_colour Pale_yellow
_exptl_crystal_density_diffrn 1.656
_exptl_crystal_density_method 'not measured'
_exptl_crystal_description Block
_exptl_crystal_F_000 4520
_exptl_crystal_size_max 0.34
_exptl_crystal_size_mid 0.23
_exptl_crystal_size_min 0.04
_refine_diff_density_max 1.879
_refine_diff_density_min -2.235
_refine_diff_density_rms 0.230
_refine_ls_extinction_method SHELXL
_refine_ls_goodness_of_fit_ref 0.951
_refine_ls_hydrogen_treatment mixed
_refine_ls_matrix_type full
_refine_ls_number_parameters 578
_refine_ls_number_reflns 10750
_refine_ls_number_restraints 0
_refine_ls_restrained_S_all 0.951
_refine_ls_R_factor_all 0.1392
_refine_ls_R_factor_gt 0.0582
_refine_ls_shift/su_max 0.001
_refine_ls_shift/su_mean 0.000
_refine_ls_structure_factor_coef Fsqd
_refine_ls_weighting_details 'calc w=1/[\s^2^(Fo^2^)+(0.0727P)^2^+0.0000P] where P=(Fo^2^+2Fc^2^)/3'
_refine_ls_weighting_scheme calc
_refine_ls_wR_factor_gt 0.1365
_refine_ls_wR_factor_ref 0.1653
_reflns_number_gt 5652
_reflns_number_total 10750
_reflns_threshold_expression >2sigma(I)
_cod_data_source_file ic025587s_s1_2.cif
_cod_data_source_block compoundZn
_cod_depositor_comments
;
The following automatic conversions were performed:

'_symmetry_cell_setting' value 'Monoclinic' changed to 'monoclinic'
according to the built-in table from CIF Core dictionary named
'cif_core.dic' version 2.4.1 from 2010-06-29.

Automatic conversion script
Id: cif_fix_values 1646 2011-03-28 12:23:43Z adriana 
;
_cod_original_formula_sum 'C40 H54 Lu N10 O12.50 Zn'
_cod_database_code 4318701

loop_
_symmetry_equiv_pos_as_xyz
'x, y, z'
'-x, y, -z+1/2'
'x+1/2, y+1/2, z'
'-x+1/2, y+1/2, -z+1/2'
'-x, -y, -z'
'x, -y, z-1/2'
'-x+1/2, -y+1/2, -z'
'x+1/2, -y+1/2, z-1/2'

loop_
_atom_site_label
_atom_site_type_symbol
_atom_site_fract_x
_atom_site_fract_y
_atom_site_fract_z
_atom_site_U_iso_or_equiv
_atom_site_adp_type
_atom_site_occupancy
_atom_site_symmetry_multiplicity
_atom_site_calc_flag
_atom_site_refinement_flags
_atom_site_disorder_assembly
_atom_site_disorder_group
Lu1 Lu 0.141433(12) 0.17199(3) 0.439741(16) 0.01823(12) Uani 1 1 d . . .
Zn1 Zn 0.14543(3) 0.06350(9) 0.56035(4) 0.0191(2) Uani 1 1 d . . .
N1 N 0.1433(2) -0.0289(7) 0.6755(3) 0.0253(18) Uani 1 1 d . . .
C1 C 0.1584(3) -0.1511(8) 0.6712(4) 0.025(2) Uani 1 1 d . . .
H1A H 0.1438 -0.2079 0.6905 0.030 Uiso 1 1 calc R . .
H1B H 0.1887 -0.1547 0.6889 0.030 Uiso 1 1 calc R . .
O1 O 0.0050(2) 0.1465(8) 0.3758(4) 0.061(3) Uani 1 1 d . . .
N2 N 0.0845(2) 0.0372(7) 0.5746(3) 0.0219(17) Uani 1 1 d . . .
C2 C 0.1510(3) -0.1911(8) 0.6127(4) 0.024(2) Uani 1 1 d . . .
H2A H 0.1618 -0.2748 0.6113 0.029 Uiso 1 1 calc R . .
H2B H 0.1206 -0.1919 0.5953 0.029 Uiso 1 1 calc R . .
O2 O 0.0430(3) 0.2252(8) 0.4498(4) 0.055(2) Uani 1 1 d . . .
N3 N 0.1731(2) 0.1723(7) 0.6260(3) 0.0215(16) Uani 1 1 d . . .
O3 O 0.07176(17) 0.1628(6) 0.3872(3) 0.0267(15) Uani 1 1 d . . .
C3 C 0.2074(3) -0.1462(8) 0.5755(4) 0.024(2) Uani 1 1 d . . .
H3 H 0.2167 -0.2218 0.5924 0.029 Uiso 1 1 calc R . .
O4 O 0.13963(19) 0.2507(5) 0.5188(3) 0.0234(15) Uani 1 1 d . . .
N4 N 0.1724(2) -0.1071(7) 0.5826(3) 0.0223(17) Uani 1 1 d . . .
C4 C 0.2347(3) -0.0929(8) 0.5458(4) 0.021(2) Uani 1 1 d . . .
O5 O 0.18975(18) 0.0759(5) 0.5096(2) 0.0205(14) Uani 1 1 d . . .
C5 C 0.2721(3) -0.1510(7) 0.5496(4) 0.020(2) Uani 1 1 d . . .
H5 H 0.2787 -0.2189 0.5733 0.024 Uiso 1 1 calc R . .
N5 N 0.2122(2) 0.2148(6) 0.4329(3) 0.0190(16) Uani 1 1 d . . .
O6 O 0.11310(18) 0.0286(5) 0.4807(2) 0.0225(14) Uani 1 1 d . . .
N6 N 0.1183(2) 0.3839(7) 0.4208(3) 0.0229(18) Uani 1 1 d . . .
C6 C 0.3008(3) -0.1169(8) 0.5209(4) 0.021(2) Uani 1 1 d . . .
N7 N 0.1354(2) -0.0060(7) 0.3826(3) 0.0231(17) Uani 1 1 d . . .
C7 C 0.2903(3) -0.0148(8) 0.4878(4) 0.023(2) Uani 1 1 d . . .
H7 H 0.3095 0.0130 0.4684 0.028 Uiso 1 1 calc R . .
N8 N 0.1429(2) 0.2337(7) 0.3420(3) 0.0223(17) Uani 1 1 d . . .
C8 C 0.2530(3) 0.0480(8) 0.4819(4) 0.020(2) Uani 1 1 d . . .
C9 C 0.2241(3) 0.0132(7) 0.5126(3) 0.0167(18) Uani 1 1 d . . .
N9 N 0.0396(3) 0.1773(8) 0.4049(4) 0.036(2) Uani 1 1 d . . .
C10 C 0.3413(3) -0.1861(9) 0.5274(4) 0.033(2) Uani 1 1 d . . .
H10A H 0.3618 -0.1575 0.5600 0.049 Uiso 1 1 calc R . .
H10B H 0.3523 -0.1725 0.4956 0.049 Uiso 1 1 calc R . .
H10C H 0.3362 -0.2732 0.5310 0.049 Uiso 1 1 calc R . .
C11 C 0.2462(3) 0.1542(8) 0.4473(4) 0.023(2) Uani 1 1 d . . .
H11 H 0.2691 0.1814 0.4342 0.028 Uiso 1 1 calc R . .
C12 C 0.2119(3) 0.3169(8) 0.3946(4) 0.023(2) Uani 1 1 d . . .
H12A H 0.2408 0.3342 0.3922 0.028 Uiso 1 1 calc R . .
H12B H 0.2006 0.3912 0.4079 0.028 Uiso 1 1 calc R . .
C13 C 0.1845(3) 0.2820(9) 0.3387(4) 0.025(2) Uani 1 1 d . . .
H13A H 0.1802 0.3545 0.3149 0.030 Uiso 1 1 calc R . .
H13B H 0.1991 0.2196 0.3223 0.030 Uiso 1 1 calc R . .
C14 C 0.1722(3) 0.0579(8) 0.7086(4) 0.023(2) Uani 1 1 d . . .
H14A H 0.1902 0.0157 0.7404 0.027 Uiso 1 1 calc R . .
H14B H 0.1562 0.1218 0.7220 0.027 Uiso 1 1 calc R . .
C15 C 0.1995(3) 0.1163(9) 0.6755(4) 0.022(2) Uani 1 1 d . . .
H15A H 0.2176 0.1792 0.6975 0.027 Uiso 1 1 calc R . .
H15B H 0.2178 0.0537 0.6654 0.027 Uiso 1 1 calc R . .
C16 C 0.1597(3) 0.2808(8) 0.6343(4) 0.020(2) Uani 1 1 d . . .
H16 H 0.1696 0.3125 0.6699 0.024 Uiso 1 1 calc R . .
C17 C 0.1317(3) 0.3583(7) 0.5955(4) 0.025(2) Uani 1 1 d . . .
C18 C 0.1127(3) 0.4556(8) 0.6163(4) 0.024(2) Uani 1 1 d . . .
H18 H 0.1192 0.4655 0.6545 0.028 Uiso 1 1 calc R . .
C19 C 0.0860(3) 0.5360(8) 0.5852(4) 0.023(2) Uani 1 1 d . . .
C20 C 0.0808(3) 0.5255(8) 0.5294(4) 0.023(2) Uani 1 1 d . . .
H20 H 0.0633 0.5826 0.5063 0.028 Uiso 1 1 calc R . .
C21 C 0.1002(3) 0.4348(8) 0.5059(4) 0.022(2) Uani 1 1 d . . .
C22 C 0.1242(3) 0.3439(7) 0.5390(4) 0.0184(19) Uani 1 1 d . . .
C23 C 0.0626(3) 0.6292(8) 0.6092(5) 0.031(2) Uani 1 1 d . . .
H23A H 0.0483 0.5890 0.6338 0.047 Uiso 1 1 calc R . .
H23B H 0.0419 0.6698 0.5801 0.047 Uiso 1 1 calc R . .
H23C H 0.0823 0.6896 0.6294 0.047 Uiso 1 1 calc R . .
C24 C 0.0977(3) 0.4479(8) 0.4485(4) 0.022(2) Uani 1 1 d . . .
H24 H 0.0794 0.5087 0.4293 0.027 Uiso 1 1 calc R . .
C25 C 0.1150(3) 0.4305(9) 0.3647(4) 0.030(2) Uani 1 1 d . . .
H25A H 0.0904 0.4849 0.3540 0.035 Uiso 1 1 calc R . .
H25B H 0.1403 0.4791 0.3648 0.035 Uiso 1 1 calc R . .
C26 C 0.1109(3) 0.3303(9) 0.3241(4) 0.027(2) Uani 1 1 d . . .
H26A H 0.0826 0.2938 0.3178 0.032 Uiso 1 1 calc R . .
H26B H 0.1136 0.3647 0.2893 0.032 Uiso 1 1 calc R . .
C27 C 0.0983(3) -0.0136(8) 0.6718(4) 0.022(2) Uani 1 1 d . . .
H27A H 0.0947 0.0165 0.7069 0.026 Uiso 1 1 calc R . .
H27B H 0.0841 -0.0936 0.6645 0.026 Uiso 1 1 calc R . .
C28 C 0.0778(3) 0.0752(8) 0.6273(4) 0.023(2) Uani 1 1 d . . .
H28A H 0.0474 0.0794 0.6246 0.028 Uiso 1 1 calc R . .
H28B H 0.0897 0.1575 0.6365 0.028 Uiso 1 1 calc R . .
C29 C 0.0564(3) -0.0307(8) 0.5454(4) 0.023(2) Uani 1 1 d . . .
H29 H 0.0325 -0.0449 0.5591 0.028 Uiso 1 1 calc R . .
C30 C 0.0558(3) -0.0892(8) 0.4944(4) 0.021(2) Uani 1 1 d . . .
C31 C 0.0259(3) -0.1773(8) 0.4756(4) 0.024(2) Uani 1 1 d . . .
H31 H 0.0064 -0.1956 0.4963 0.029 Uiso 1 1 calc R . .
C32 C 0.0230(3) -0.2403(8) 0.4275(4) 0.028(2) Uani 1 1 d . . .
C33 C 0.0517(3) -0.2093(8) 0.3977(4) 0.029(2) Uani 1 1 d . . .
H33 H 0.0507 -0.2517 0.3649 0.034 Uiso 1 1 calc R . .
C34 C 0.0816(3) -0.1189(8) 0.4140(4) 0.022(2) Uani 1 1 d . . .
C35 C 0.0844(3) -0.0574(8) 0.4630(4) 0.020(2) Uani 1 1 d . . .
C36 C -0.0092(3) -0.3408(9) 0.4090(5) 0.041(3) Uani 1 1 d . . .
H36A H -0.0219 -0.3323 0.3700 0.061 Uiso 1 1 calc R . .
H36B H -0.0309 -0.3344 0.4289 0.061 Uiso 1 1 calc R . .
H36C H 0.0046 -0.4202 0.4161 0.061 Uiso 1 1 calc R . .
C37 C 0.1086(3) -0.0920(8) 0.3777(4) 0.022(2) Uani 1 1 d . . .
H37 H 0.1058 -0.1441 0.3473 0.026 Uiso 1 1 calc R . .
C38 C 0.1523(3) 0.0123(8) 0.3351(4) 0.025(2) Uani 1 1 d . . .
H38A H 0.1456 -0.0588 0.3105 0.030 Uiso 1 1 calc R . .
H38B H 0.1831 0.0216 0.3466 0.030 Uiso 1 1 calc R . .
C39 C 0.1322(3) 0.1273(8) 0.3060(4) 0.026(2) Uani 1 1 d . . .
H39A H 0.1422 0.1403 0.2730 0.031 Uiso 1 1 calc R . .
H39B H 0.1014 0.1172 0.2949 0.031 Uiso 1 1 calc R . .
C1M C 0.2857(12) 0.082(2) 0.7922(13) 0.201(15) Uani 1 1 d . . .
O1M O 0.2657(5) 0.0489(15) 0.8257(7) 0.164(8) Uani 1 1 d . . .
N10 N 0.1904(8) 0.3685(17) 0.7895(9) 0.121(7) Uani 1 1 d . . .
O7 O 0.2284(5) 0.3566(15) 0.7899(6) 0.133(6) Uani 1 1 d . . .
O8 O 0.1713(10) 0.302(2) 0.8197(9) 0.265(13) Uani 1 1 d . . .
O9 O 0.1634(5) 0.4350(12) 0.7585(5) 0.114(5) Uani 1 1 d . . .
O1W O 0.2555(3) 0.0716(8) 0.3069(4) 0.058(2) Uiso 1 1 d . . .
O2W O 0.0158(10) 0.015(3) 0.2697(13) 0.164(13) Uiso 0.50 1 d P . .
O3W O -0.0710(13) -0.349(3) 0.2497(15) 0.176(14) Uiso 0.50 1 d P . .
O4W O 0.0997(12) -0.287(3) 0.2578(15) 0.167(14) Uiso 0.50 1 d P . .

loop_
_atom_site_aniso_label
_atom_site_aniso_U_11
_atom_site_aniso_U_22
_atom_site_aniso_U_33
_atom_site_aniso_U_23
_atom_site_aniso_U_13
_atom_site_aniso_U_12
Lu1 0.01775(18) 0.01855(18) 0.0186(2) 0.00094(19) 0.00496(14) -0.00114(19)
Zn1 0.0179(5) 0.0201(5) 0.0193(6) 0.0009(4) 0.0046(4) -0.0002(4)
N1 0.021(4) 0.024(4) 0.033(5) 0.003(4) 0.010(4) -0.001(3)
C1 0.027(5) 0.027(6) 0.020(5) 0.005(4) 0.004(4) -0.003(4)
O1 0.022(4) 0.075(7) 0.081(7) -0.010(5) 0.007(4) -0.019(4)
N2 0.019(4) 0.023(4) 0.024(5) 0.004(3) 0.005(4) 0.008(3)
C2 0.017(4) 0.021(5) 0.036(6) 0.004(4) 0.010(4) -0.001(4)
O2 0.059(5) 0.059(5) 0.056(6) -0.008(5) 0.029(5) -0.003(5)
N3 0.020(4) 0.020(4) 0.024(4) 0.002(4) 0.004(3) 0.002(4)
O3 0.012(3) 0.035(4) 0.034(4) 0.004(3) 0.009(3) 0.002(3)
C3 0.027(5) 0.014(5) 0.029(6) 0.007(4) 0.004(4) 0.000(4)
O4 0.029(4) 0.017(3) 0.025(4) -0.003(3) 0.010(3) 0.005(3)
N4 0.022(4) 0.023(4) 0.024(5) 0.001(3) 0.009(4) 0.000(3)
C4 0.017(4) 0.024(5) 0.024(5) -0.003(4) 0.009(4) 0.002(4)
O5 0.018(3) 0.026(3) 0.019(4) 0.003(3) 0.007(3) 0.005(3)
C5 0.024(5) 0.015(5) 0.020(5) -0.001(4) 0.005(4) 0.001(4)
N5 0.020(4) 0.021(4) 0.016(4) 0.003(3) 0.004(3) 0.003(3)
O6 0.021(3) 0.025(3) 0.020(4) 0.004(3) 0.003(3) -0.007(3)
N6 0.022(4) 0.024(4) 0.026(5) 0.001(3) 0.011(4) 0.000(3)
C6 0.014(4) 0.022(5) 0.025(6) -0.001(4) -0.002(4) 0.004(4)
N7 0.027(4) 0.021(4) 0.023(5) 0.002(3) 0.008(4) -0.002(3)
C7 0.017(5) 0.031(5) 0.023(5) -0.002(4) 0.008(4) -0.007(4)
N8 0.023(4) 0.024(4) 0.020(4) 0.002(3) 0.006(3) 0.001(3)
C8 0.015(4) 0.025(5) 0.016(5) -0.002(4) 0.000(4) -0.006(4)
C9 0.019(4) 0.014(4) 0.016(5) -0.005(3) 0.003(4) -0.002(4)
N9 0.028(5) 0.028(5) 0.050(6) 0.006(5) 0.006(4) -0.002(4)
C10 0.018(5) 0.038(6) 0.039(6) 0.014(5) 0.001(4) 0.004(5)
C11 0.020(5) 0.024(5) 0.028(6) -0.003(4) 0.010(4) -0.006(4)
C12 0.018(4) 0.023(5) 0.029(5) 0.001(4) 0.005(4) -0.004(4)
C13 0.021(5) 0.026(5) 0.032(6) 0.003(4) 0.012(4) 0.000(4)
C14 0.027(5) 0.020(5) 0.019(5) 0.002(4) 0.003(4) 0.001(4)
C15 0.021(5) 0.029(5) 0.015(5) 0.002(4) 0.001(4) -0.001(4)
C16 0.019(5) 0.028(5) 0.013(5) -0.003(4) 0.005(4) -0.009(4)
C17 0.021(5) 0.009(4) 0.045(7) -0.001(4) 0.007(5) -0.006(4)
C18 0.022(5) 0.018(5) 0.033(6) -0.001(4) 0.010(4) -0.005(4)
C19 0.022(5) 0.021(5) 0.025(6) 0.009(4) 0.003(4) 0.009(4)
C20 0.022(5) 0.018(5) 0.033(6) -0.003(4) 0.014(4) 0.005(4)
C21 0.017(5) 0.019(5) 0.030(6) -0.003(4) 0.007(4) -0.002(4)
C22 0.016(4) 0.013(4) 0.025(5) 0.002(4) 0.001(4) 0.006(4)
C23 0.026(5) 0.017(5) 0.054(7) 0.002(5) 0.016(5) -0.001(4)
C24 0.023(5) 0.017(5) 0.024(6) 0.008(4) 0.001(4) 0.003(4)
C25 0.035(6) 0.037(6) 0.017(5) 0.002(4) 0.008(5) 0.015(5)
C26 0.032(5) 0.027(5) 0.021(5) 0.002(5) 0.004(4) 0.005(5)
C27 0.018(5) 0.026(5) 0.023(5) 0.002(4) 0.007(4) 0.001(4)
C28 0.014(4) 0.027(5) 0.029(6) 0.000(4) 0.007(4) 0.003(4)
C29 0.016(4) 0.024(5) 0.030(6) 0.010(4) 0.007(4) 0.000(4)
C30 0.015(4) 0.022(5) 0.025(6) 0.004(4) 0.003(4) 0.003(4)
C31 0.020(4) 0.024(5) 0.028(5) 0.007(5) 0.006(4) 0.004(4)
C32 0.018(5) 0.019(5) 0.043(7) 0.015(4) 0.002(5) 0.001(4)
C33 0.026(5) 0.025(5) 0.031(6) -0.003(4) 0.000(5) 0.001(4)
C34 0.017(5) 0.020(5) 0.028(6) 0.001(4) 0.006(4) -0.003(4)
C35 0.015(4) 0.020(5) 0.021(5) 0.002(4) -0.003(4) -0.002(4)
C36 0.029(5) 0.032(6) 0.054(8) 0.007(5) -0.003(5) -0.010(5)
C37 0.025(5) 0.021(5) 0.014(5) -0.002(4) -0.004(4) 0.001(4)
C38 0.031(5) 0.019(5) 0.029(6) 0.000(4) 0.015(5) 0.004(4)
C39 0.040(6) 0.023(5) 0.015(5) 0.004(4) 0.008(5) -0.002(4)
C1M 0.33(5) 0.084(18) 0.18(3) -0.010(18) 0.03(3) -0.05(2)
O1M 0.122(11) 0.160(15) 0.166(16) 0.086(12) -0.048(11) -0.099(11)
N10 0.17(2) 0.086(13) 0.130(18) -0.038(12) 0.089(18) -0.048(14)
O7 0.092(10) 0.162(15) 0.126(13) 0.038(10) -0.006(10) -0.006(10)
O8 0.43(4) 0.19(2) 0.20(2) 0.051(17) 0.10(3) -0.05(2)
O9 0.176(14) 0.089(10) 0.054(8) 0.008(7) -0.013(8) 0.036(9)

loop_
_atom_type_symbol
_atom_type_description
_atom_type_scat_dispersion_real
_atom_type_scat_dispersion_imag
_atom_type_scat_source
C C 0.0033 0.0016 'International Tables Vol C Tables 4.2.6.8 and 6.1.1.4'
H H 0.0000 0.0000 'International Tables Vol C Tables 4.2.6.8 and 6.1.1.4'
N N 0.0061 0.0033 'International Tables Vol C Tables 4.2.6.8 and 6.1.1.4'
O O 0.0106 0.0060 'International Tables Vol C Tables 4.2.6.8 and 6.1.1.4'
Zn Zn 0.2839 1.4301 'International Tables Vol C Tables 4.2.6.8 and 6.1.1.4'
Lu Lu -0.4720 5.8584 'International Tables Vol C Tables 4.2.6.8 and 6.1.1.4'

loop_
_geom_angle_atom_site_label_1
_geom_angle_atom_site_label_2
_geom_angle_atom_site_label_3
_geom_angle
_geom_angle_site_symmetry_1
_geom_angle_site_symmetry_3
_geom_angle_publ_flag
O4 Lu1 O6 74.7(2) . . ?
O4 Lu1 O5 69.4(2) . . ?
O6 Lu1 O5 66.8(2) . . ?
O4 Lu1 O3 106.8(2) . . ?
O6 Lu1 O3 76.7(2) . . ?
O5 Lu1 O3 143.1(2) . . ?
O4 Lu1 N7 148.2(2) . . ?
O6 Lu1 N7 74.3(2) . . ?
O5 Lu1 N7 91.8(2) . . ?
O3 Lu1 N7 72.7(2) . . ?
O4 Lu1 N5 103.8(2) . . ?
O6 Lu1 N5 134.2(2) . . ?
O5 Lu1 N5 70.0(2) . . ?
O3 Lu1 N5 141.8(2) . . ?
N7 Lu1 N5 92.7(2) . . ?
O4 Lu1 N6 74.4(2) . . ?
O6 Lu1 N6 128.0(2) . . ?
O5 Lu1 N6 134.4(2) . . ?
O3 Lu1 N6 73.6(2) . . ?
N7 Lu1 N6 132.3(3) . . ?
N5 Lu1 N6 93.4(2) . . ?
O4 Lu1 N8 141.8(2) . . ?
O6 Lu1 N8 138.5(2) . . ?
O5 Lu1 N8 132.8(2) . . ?
O3 Lu1 N8 73.6(2) . . ?
N7 Lu1 N8 69.6(2) . . ?
N5 Lu1 N8 68.2(2) . . ?
N6 Lu1 N8 69.2(2) . . ?
O4 Lu1 Zn1 44.59(15) . . ?
O6 Lu1 Zn1 38.86(16) . . ?
O5 Lu1 Zn1 41.93(14) . . ?
O3 Lu1 Zn1 108.73(15) . . ?
N7 Lu1 Zn1 104.47(18) . . ?
N5 Lu1 Zn1 109.07(17) . . ?
N6 Lu1 Zn1 117.81(18) . . ?
N8 Lu1 Zn1 172.94(16) . . ?
N3 Zn1 O6 155.4(3) . . ?
N3 Zn1 N4 103.2(3) . . ?
O6 Zn1 N4 100.2(3) . . ?
N3 Zn1 N2 100.4(3) . . ?
O6 Zn1 N2 82.5(3) . . ?
N4 Zn1 N2 100.7(3) . . ?
N3 Zn1 O5 102.6(3) . . ?
O6 Zn1 O5 71.9(2) . . ?
N4 Zn1 O5 85.0(3) . . ?
N2 Zn1 O5 154.3(3) . . ?
N3 Zn1 O4 79.9(3) . . ?
O6 Zn1 O4 75.6(2) . . ?
N4 Zn1 O4 155.1(3) . . ?
N2 Zn1 O4 103.0(2) . . ?
O5 Zn1 O4 70.2(2) . . ?
N3 Zn1 Lu1 117.0(2) . . ?
O6 Zn1 Lu1 42.19(16) . . ?
N4 Zn1 Lu1 119.6(2) . . ?
N2 Zn1 Lu1 113.0(2) . . ?
O5 Zn1 Lu1 45.21(15) . . ?
O4 Zn1 Lu1 42.39(15) . . ?
C1 N1 C14 117.7(7) . . ?
C1 N1 C27 117.4(7) . . ?
C14 N1 C27 117.6(7) . . ?
N1 C1 C2 111.8(7) . . ?
C29 N2 C28 116.2(7) . . ?
C29 N2 Zn1 123.7(6) . . ?
C28 N2 Zn1 118.5(6) . . ?
N4 C2 C1 110.5(7) . . ?
C16 N3 C15 113.1(8) . . ?
C16 N3 Zn1 124.0(6) . . ?
C15 N3 Zn1 119.7(6) . . ?
N9 O3 Lu1 125.5(6) . . ?
N4 C3 C4 129.9(8) . . ?
C22 O4 Lu1 140.4(6) . . ?
C22 O4 Zn1 120.9(5) . . ?
Lu1 O4 Zn1 93.0(2) . . ?
C3 N4 C2 115.2(7) . . ?
C3 N4 Zn1 126.6(6) . . ?
C2 N4 Zn1 118.0(5) . . ?
C5 C4 C9 119.9(8) . . ?
C5 C4 C3 116.5(8) . . ?
C9 C4 C3 123.6(8) . . ?
C9 O5 Zn1 129.1(5) . . ?
C9 O5 Lu1 134.2(5) . . ?
Zn1 O5 Lu1 92.9(2) . . ?
C4 C5 C6 124.1(8) . . ?
C11 N5 C12 116.3(7) . . ?
C11 N5 Lu1 132.0(6) . . ?
C12 N5 Lu1 110.2(5) . . ?
C35 O6 Zn1 127.5(5) . . ?
C35 O6 Lu1 133.6(5) . . ?
Zn1 O6 Lu1 99.0(2) . . ?
C24 N6 C25 114.3(8) . . ?
C24 N6 Lu1 125.7(6) . . ?
C25 N6 Lu1 117.1(5) . . ?
C5 C6 C7 115.9(8) . . ?
C5 C6 C10 120.6(8) . . ?
C7 C6 C10 123.4(9) . . ?
C37 N7 C38 114.7(8) . . ?
C37 N7 Lu1 127.2(6) . . ?
C38 N7 Lu1 113.4(5) . . ?
C8 C7 C6 123.1(8) . . ?
C39 N8 C26 109.6(7) . . ?
C39 N8 C13 109.1(7) . . ?
C26 N8 C13 108.7(7) . . ?
C39 N8 Lu1 109.3(5) . . ?
C26 N8 Lu1 107.3(5) . . ?
C13 N8 Lu1 112.8(5) . . ?
C7 C8 C9 120.3(8) . . ?
C7 C8 C11 117.7(8) . . ?
C9 C8 C11 121.8(8) . . ?
O5 C9 C8 121.0(8) . . ?
O5 C9 C4 122.5(8) . . ?
C8 C9 C4 116.5(8) . . ?
O2 N9 O1 121.4(9) . . ?
O2 N9 O3 119.7(9) . . ?
O1 N9 O3 118.9(9) . . ?
N5 C11 C8 126.0(8) . . ?
N5 C12 C13 109.1(7) . . ?
N8 C13 C12 111.8(7) . . ?
N1 C14 C15 110.2(7) . . ?
N3 C15 C14 110.2(7) . . ?
N3 C16 C17 127.5(8) . . ?
C18 C17 C22 119.4(9) . . ?
C18 C17 C16 117.2(9) . . ?
C22 C17 C16 123.3(8) . . ?
C19 C18 C17 124.1(10) . . ?
C18 C19 C20 115.9(9) . . ?
C18 C19 C23 122.2(9) . . ?
C20 C19 C23 121.9(8) . . ?
C19 C20 C21 123.1(9) . . ?
C20 C21 C22 119.6(9) . . ?
C20 C21 C24 116.6(8) . . ?
C22 C21 C24 123.5(8) . . ?
O4 C22 C17 120.5(8) . . ?
O4 C22 C21 122.2(8) . . ?
C17 C22 C21 117.3(8) . . ?
N6 C24 C21 126.1(8) . . ?
C26 C25 N6 112.5(8) . . ?
N8 C26 C25 112.2(8) . . ?
N1 C27 C28 111.8(7) . . ?
N2 C28 C27 110.9(7) . . ?
N2 C29 C30 128.8(8) . . ?
C31 C30 C35 119.6(8) . . ?
C31 C30 C29 118.0(8) . . ?
C35 C30 C29 122.4(8) . . ?
C30 C31 C32 122.6(8) . . ?
C31 C32 C33 117.0(9) . . ?
C31 C32 C36 121.4(9) . . ?
C33 C32 C36 121.6(10) . . ?
C34 C33 C32 122.6(9) . . ?
C33 C34 C35 119.6(8) . . ?
C33 C34 C37 117.0(9) . . ?
C35 C34 C37 123.4(8) . . ?
O6 C35 C34 121.7(8) . . ?
O6 C35 C30 119.8(8) . . ?
C34 C35 C30 118.5(8) . . ?
N7 C37 C34 127.1(9) . . ?
N7 C38 C39 107.8(7) . . ?
N8 C39 C38 110.3(8) . . ?
C1M O1M O1W 99(2) . 6_556 ?
O7 N10 O9 128(2) . . ?
O7 N10 O8 124(3) . . ?
O9 N10 O8 109(2) . . ?

loop_
_geom_bond_atom_site_label_1
_geom_bond_atom_site_label_2
_geom_bond_distance
_geom_bond_site_symmetry_2
_geom_bond_publ_flag
Lu1 O4 2.208(6) . ?
Lu1 O6 2.223(6) . ?
Lu1 O5 2.324(6) . ?
Lu1 O3 2.352(6) . ?
Lu1 N7 2.416(8) . ?
Lu1 N5 2.431(7) . ?
Lu1 N6 2.459(8) . ?
Lu1 N8 2.596(7) . ?
Lu1 Zn1 3.2699(14) . ?
Zn1 N3 2.071(8) . ?
Zn1 O6 2.077(6) . ?
Zn1 N4 2.091(7) . ?
Zn1 N2 2.150(7) . ?
Zn1 O5 2.188(6) . ?
Zn1 O4 2.299(6) . ?
N1 C1 1.444(11) . ?
N1 C14 1.458(11) . ?
N1 C27 1.477(11) . ?
C1 C2 1.515(13) . ?
O1 N9 1.243(11) . ?
N2 C29 1.274(11) . ?
N2 C28 1.476(11) . ?
C2 N4 1.488(11) . ?
O2 N9 1.240(11) . ?
N3 C16 1.306(11) . ?
N3 C15 1.476(11) . ?
O3 N9 1.262(10) . ?
C3 N4 1.288(11) . ?
C3 C4 1.436(12) . ?
O4 C22 1.306(10) . ?
C4 C5 1.372(12) . ?
C4 C9 1.431(12) . ?
O5 C9 1.314(10) . ?
C5 C6 1.388(12) . ?
N5 C11 1.277(11) . ?
N5 C12 1.484(11) . ?
O6 C35 1.334(10) . ?
N6 C24 1.303(11) . ?
N6 C25 1.496(12) . ?
C6 C7 1.393(12) . ?
C6 C10 1.510(12) . ?
N7 C37 1.280(11) . ?
N7 C38 1.469(11) . ?
C7 C8 1.384(12) . ?
N8 C39 1.472(11) . ?
N8 C26 1.487(11) . ?
N8 C13 1.493(11) . ?
C8 C9 1.429(12) . ?
C8 C11 1.446(12) . ?
C12 C13 1.532(13) . ?
C14 C15 1.524(12) . ?
C16 C17 1.449(13) . ?
C17 C18 1.407(12) . ?
C17 C22 1.408(13) . ?
C18 C19 1.354(12) . ?
C19 C20 1.396(13) . ?
C19 C23 1.503(13) . ?
C20 C21 1.397(12) . ?
C21 C22 1.416(12) . ?
C21 C24 1.452(13) . ?
C25 C26 1.494(13) . ?
C27 C28 1.520(12) . ?
C29 C30 1.447(13) . ?
C30 C31 1.379(12) . ?
C30 C35 1.427(12) . ?
C31 C32 1.391(13) . ?
C32 C33 1.396(13) . ?
C32 C36 1.522(13) . ?
C33 C34 1.387(12) . ?
C34 C35 1.402(13) . ?
C34 C37 1.468(12) . ?
C38 C39 1.528(12) . ?
C1M O1M 1.26(3) . ?
O1M O1W 1.420(18) 6_556 ?
N10 O7 1.26(2) . ?
N10 O9 1.26(2) . ?
N10 O8 1.33(2) . ?
O1W O1M 1.420(18) 6 ?
O2W O2W 1.25(6) 2 ?
O3W O4W 1.15(4) 2 ?
O4W O3W 1.15(4) 2 ?

loop_
_geom_torsion_atom_site_label_1
_geom_torsion_atom_site_label_2
_geom_torsion_atom_site_label_3
_geom_torsion_atom_site_label_4
_geom_torsion
_geom_torsion_site_symmetry_1
_geom_torsion_site_symmetry_2
_geom_torsion_site_symmetry_3
_geom_torsion_site_symmetry_4
_geom_torsion_publ_flag
O4 Lu1 Zn1 N3 -31.7(3) . . . . ?
O6 Lu1 Zn1 N3 -163.1(3) . . . . ?
O5 Lu1 Zn1 N3 80.7(3) . . . . ?
O3 Lu1 Zn1 N3 -126.9(3) . . . . ?
N7 Lu1 Zn1 N3 156.8(3) . . . . ?
N5 Lu1 Zn1 N3 58.7(3) . . . . ?
N6 Lu1 Zn1 N3 -46.0(3) . . . . ?
N8 Lu1 Zn1 N3 125.0(14) . . . . ?
O4 Lu1 Zn1 O6 131.4(3) . . . . ?
O5 Lu1 Zn1 O6 -116.2(3) . . . . ?
O3 Lu1 Zn1 O6 36.2(3) . . . . ?
N7 Lu1 Zn1 O6 -40.1(3) . . . . ?
N5 Lu1 Zn1 O6 -138.2(3) . . . . ?
N6 Lu1 Zn1 O6 117.1(3) . . . . ?
N8 Lu1 Zn1 O6 -71.9(14) . . . . ?
O4 Lu1 Zn1 N4 -157.5(3) . . . . ?
O6 Lu1 Zn1 N4 71.1(3) . . . . ?
O5 Lu1 Zn1 N4 -45.1(3) . . . . ?
O3 Lu1 Zn1 N4 107.3(3) . . . . ?
N7 Lu1 Zn1 N4 31.0(3) . . . . ?
N5 Lu1 Zn1 N4 -67.1(3) . . . . ?
N6 Lu1 Zn1 N4 -171.7(3) . . . . ?
N8 Lu1 Zn1 N4 -0.8(14) . . . . ?
O4 Lu1 Zn1 N2 84.2(3) . . . . ?
O6 Lu1 Zn1 N2 -47.2(3) . . . . ?
O5 Lu1 Zn1 N2 -163.4(3) . . . . ?
O3 Lu1 Zn1 N2 -11.0(3) . . . . ?
N7 Lu1 Zn1 N2 -87.3(3) . . . . ?
N5 Lu1 Zn1 N2 174.6(3) . . . . ?
N6 Lu1 Zn1 N2 70.0(3) . . . . ?
N8 Lu1 Zn1 N2 -119.1(14) . . . . ?
O4 Lu1 Zn1 O5 -112.4(3) . . . . ?
O6 Lu1 Zn1 O5 116.2(3) . . . . ?
O3 Lu1 Zn1 O5 152.4(3) . . . . ?
N7 Lu1 Zn1 O5 76.1(3) . . . . ?
N5 Lu1 Zn1 O5 -22.0(3) . . . . ?
N6 Lu1 Zn1 O5 -126.6(3) . . . . ?
N8 Lu1 Zn1 O5 44.3(14) . . . . ?
O6 Lu1 Zn1 O4 -131.4(3) . . . . ?
O5 Lu1 Zn1 O4 112.4(3) . . . . ?
O3 Lu1 Zn1 O4 -95.2(3) . . . . ?
N7 Lu1 Zn1 O4 -171.5(3) . . . . ?
N5 Lu1 Zn1 O4 90.4(3) . . . . ?
N6 Lu1 Zn1 O4 -14.2(3) . . . . ?
N8 Lu1 Zn1 O4 156.8(14) . . . . ?
C14 N1 C1 C2 -128.0(8) . . . . ?
C27 N1 C1 C2 82.4(10) . . . . ?
N3 Zn1 N2 C29 -176.2(7) . . . . ?
O6 Zn1 N2 C29 28.5(7) . . . . ?
N4 Zn1 N2 C29 -70.5(7) . . . . ?
O5 Zn1 N2 C29 30.4(11) . . . . ?
O4 Zn1 N2 C29 101.8(7) . . . . ?
Lu1 Zn1 N2 C29 58.3(7) . . . . ?
N3 Zn1 N2 C28 -11.0(6) . . . . ?
O6 Zn1 N2 C28 -166.3(6) . . . . ?
N4 Zn1 N2 C28 94.7(6) . . . . ?
O5 Zn1 N2 C28 -164.4(6) . . . . ?
O4 Zn1 N2 C28 -93.0(6) . . . . ?
Lu1 Zn1 N2 C28 -136.5(5) . . . . ?
N1 C1 C2 N4 58.8(10) . . . . ?
O6 Zn1 N3 C16 32.1(11) . . . . ?
N4 Zn1 N3 C16 -166.4(7) . . . . ?
N2 Zn1 N3 C16 -62.6(7) . . . . ?
O5 Zn1 N3 C16 105.9(7) . . . . ?
O4 Zn1 N3 C16 38.9(7) . . . . ?
Lu1 Zn1 N3 C16 60.0(7) . . . . ?
O6 Zn1 N3 C15 -169.5(6) . . . . ?
N4 Zn1 N3 C15 -8.0(6) . . . . ?
N2 Zn1 N3 C15 95.8(6) . . . . ?
O5 Zn1 N3 C15 -95.7(6) . . . . ?
O4 Zn1 N3 C15 -162.7(6) . . . . ?
Lu1 Zn1 N3 C15 -141.6(5) . . . . ?
O4 Lu1 O3 N9 -12.7(7) . . . . ?
O6 Lu1 O3 N9 56.6(7) . . . . ?
O5 Lu1 O3 N9 65.3(8) . . . . ?
N7 Lu1 O3 N9 134.1(7) . . . . ?
N5 Lu1 O3 N9 -154.3(6) . . . . ?
N6 Lu1 O3 N9 -80.2(7) . . . . ?
N8 Lu1 O3 N9 -152.8(7) . . . . ?
Zn1 Lu1 O3 N9 34.2(7) . . . . ?
O6 Lu1 O4 C22 -121.4(9) . . . . ?
O5 Lu1 O4 C22 168.1(9) . . . . ?
O3 Lu1 O4 C22 -50.8(9) . . . . ?
N7 Lu1 O4 C22 -134.9(8) . . . . ?
N5 Lu1 O4 C22 106.0(9) . . . . ?
N6 Lu1 O4 C22 16.3(8) . . . . ?
N8 Lu1 O4 C22 33.8(10) . . . . ?
Zn1 Lu1 O4 C22 -150.7(10) . . . . ?
O6 Lu1 O4 Zn1 29.2(2) . . . . ?
O5 Lu1 O4 Zn1 -41.3(2) . . . . ?
O3 Lu1 O4 Zn1 99.9(2) . . . . ?
N7 Lu1 O4 Zn1 15.8(5) . . . . ?
N5 Lu1 O4 Zn1 -103.4(2) . . . . ?
N6 Lu1 O4 Zn1 167.0(3) . . . . ?
N8 Lu1 O4 Zn1 -175.5(3) . . . . ?
N3 Zn1 O4 C22 -49.8(6) . . . . ?
O6 Zn1 O4 C22 127.3(6) . . . . ?
N4 Zn1 O4 C22 -149.3(7) . . . . ?
N2 Zn1 O4 C22 48.7(7) . . . . ?
O5 Zn1 O4 C22 -157.2(7) . . . . ?
Lu1 Zn1 O4 C22 158.6(7) . . . . ?
N3 Zn1 O4 Lu1 151.6(3) . . . . ?
O6 Zn1 O4 Lu1 -31.4(2) . . . . ?
N4 Zn1 O4 Lu1 52.0(7) . . . . ?
N2 Zn1 O4 Lu1 -109.9(3) . . . . ?
O5 Zn1 O4 Lu1 44.2(2) . . . . ?
C4 C3 N4 C2 175.8(9) . . . . ?
C4 C3 N4 Zn1 -8.1(15) . . . . ?
C1 C2 N4 C3 100.9(9) . . . . ?
C1 C2 N4 Zn1 -75.5(8) . . . . ?
N3 Zn1 N4 C3 -85.7(8) . . . . ?
O6 Zn1 N4 C3 86.6(8) . . . . ?
N2 Zn1 N4 C3 170.8(8) . . . . ?
O5 Zn1 N4 C3 16.0(8) . . . . ?
O4 Zn1 N4 C3 8.7(12) . . . . ?
Lu1 Zn1 N4 C3 46.4(9) . . . . ?
N3 Zn1 N4 C2 90.2(6) . . . . ?
O6 Zn1 N4 C2 -97.5(6) . . . . ?
N2 Zn1 N4 C2 -13.3(7) . . . . ?
O5 Zn1 N4 C2 -168.0(6) . . . . ?
O4 Zn1 N4 C2 -175.4(6) . . . . ?
Lu1 Zn1 N4 C2 -137.7(6) . . . . ?
N4 C3 C4 C5 174.3(10) . . . . ?
N4 C3 C4 C9 -7.3(16) . . . . ?
N3 Zn1 O5 C9 84.0(7) . . . . ?
O6 Zn1 O5 C9 -120.9(7) . . . . ?
N4 Zn1 O5 C9 -18.4(7) . . . . ?
N2 Zn1 O5 C9 -122.9(8) . . . . ?
O4 Zn1 O5 C9 158.3(7) . . . . ?
Lu1 Zn1 O5 C9 -160.2(8) . . . . ?
N3 Zn1 O5 Lu1 -115.8(3) . . . . ?
O6 Zn1 O5 Lu1 39.3(2) . . . . ?
N4 Zn1 O5 Lu1 141.8(3) . . . . ?
N2 Zn1 O5 Lu1 37.3(6) . . . . ?
O4 Zn1 O5 Lu1 -41.5(2) . . . . ?
O4 Lu1 O5 C9 -157.6(8) . . . . ?
O6 Lu1 O5 C9 120.7(7) . . . . ?
O3 Lu1 O5 C9 111.6(7) . . . . ?
N7 Lu1 O5 C9 48.6(7) . . . . ?
N5 Lu1 O5 C9 -43.6(7) . . . . ?
N6 Lu1 O5 C9 -118.0(7) . . . . ?
N8 Lu1 O5 C9 -14.8(8) . . . . ?
Zn1 Lu1 O5 C9 158.5(8) . . . . ?
O4 Lu1 O5 Zn1 43.9(2) . . . . ?
O6 Lu1 O5 Zn1 -37.8(2) . . . . ?
O3 Lu1 O5 Zn1 -46.9(4) . . . . ?
N7 Lu1 O5 Zn1 -109.9(2) . . . . ?
N5 Lu1 O5 Zn1 157.9(3) . . . . ?
N6 Lu1 O5 Zn1 83.5(3) . . . . ?
N8 Lu1 O5 Zn1 -173.3(2) . . . . ?
C9 C4 C5 C6 -2.9(14) . . . . ?
C3 C4 C5 C6 175.6(9) . . . . ?
O4 Lu1 N5 C11 90.5(8) . . . . ?
O6 Lu1 N5 C11 8.5(10) . . . . ?
O5 Lu1 N5 C11 28.8(8) . . . . ?
O3 Lu1 N5 C11 -127.2(8) . . . . ?
N7 Lu1 N5 C11 -62.1(8) . . . . ?
N6 Lu1 N5 C11 165.2(8) . . . . ?
N8 Lu1 N5 C11 -128.8(9) . . . . ?
Zn1 Lu1 N5 C11 44.2(8) . . . . ?
O4 Lu1 N5 C12 -104.3(5) . . . . ?
O6 Lu1 N5 C12 173.8(5) . . . . ?
O5 Lu1 N5 C12 -166.0(6) . . . . ?
O3 Lu1 N5 C12 38.0(7) . . . . ?
N7 Lu1 N5 C12 103.1(6) . . . . ?
N6 Lu1 N5 C12 -29.5(6) . . . . ?
N8 Lu1 N5 C12 36.4(5) . . . . ?
Zn1 Lu1 N5 C12 -150.5(5) . . . . ?
N3 Zn1 O6 C35 -141.9(7) . . . . ?
N4 Zn1 O6 C35 56.3(7) . . . . ?
N2 Zn1 O6 C35 -43.3(7) . . . . ?
O5 Zn1 O6 C35 137.6(7) . . . . ?
O4 Zn1 O6 C35 -148.9(7) . . . . ?
Lu1 Zn1 O6 C35 179.6(8) . . . . ?
N3 Zn1 O6 Lu1 38.4(7) . . . . ?
N4 Zn1 O6 Lu1 -123.3(3) . . . . ?
N2 Zn1 O6 Lu1 137.1(3) . . . . ?
O5 Zn1 O6 Lu1 -42.1(2) . . . . ?
O4 Zn1 O6 Lu1 31.5(2) . . . . ?
O4 Lu1 O6 C35 147.3(7) . . . . ?
O5 Lu1 O6 C35 -138.9(8) . . . . ?
O3 Lu1 O6 C35 35.5(7) . . . . ?
N7 Lu1 O6 C35 -40.0(7) . . . . ?
N5 Lu1 O6 C35 -118.2(7) . . . . ?
N6 Lu1 O6 C35 92.0(8) . . . . ?
N8 Lu1 O6 C35 -9.8(9) . . . . ?
Zn1 Lu1 O6 C35 -179.6(9) . . . . ?
O4 Lu1 O6 Zn1 -33.1(2) . . . . ?
O5 Lu1 O6 Zn1 40.7(2) . . . . ?
O3 Lu1 O6 Zn1 -144.9(3) . . . . ?
N7 Lu1 O6 Zn1 139.6(3) . . . . ?
N5 Lu1 O6 Zn1 61.4(4) . . . . ?
N6 Lu1 O6 Zn1 -88.5(3) . . . . ?
N8 Lu1 O6 Zn1 169.8(2) . . . . ?
O4 Lu1 N6 C24 -28.6(7) . . . . ?
O6 Lu1 N6 C24 26.9(9) . . . . ?
O5 Lu1 N6 C24 -66.9(8) . . . . ?
O3 Lu1 N6 C24 84.6(8) . . . . ?
N7 Lu1 N6 C24 131.3(7) . . . . ?
N5 Lu1 N6 C24 -131.9(8) . . . . ?
N8 Lu1 N6 C24 162.9(8) . . . . ?
Zn1 Lu1 N6 C24 -18.3(8) . . . . ?
O4 Lu1 N6 C25 172.0(7) . . . . ?
O6 Lu1 N6 C25 -132.5(6) . . . . ?
O5 Lu1 N6 C25 133.7(6) . . . . ?
O3 Lu1 N6 C25 -74.8(6) . . . . ?
N7 Lu1 N6 C25 -28.1(7) . . . . ?
N5 Lu1 N6 C25 68.7(6) . . . . ?
N8 Lu1 N6 C25 3.5(6) . . . . ?
Zn1 Lu1 N6 C25 -177.7(6) . . . . ?
C4 C5 C6 C7 1.8(13) . . . . ?
C4 C5 C6 C10 180.0(9) . . . . ?
O4 Lu1 N7 C37 41.4(10) . . . . ?
O6 Lu1 N7 C37 28.0(7) . . . . ?
O5 Lu1 N7 C37 93.3(8) . . . . ?
O3 Lu1 N7 C37 -52.7(7) . . . . ?
N5 Lu1 N7 C37 163.3(8) . . . . ?
N6 Lu1 N7 C37 -99.7(8) . . . . ?
N8 Lu1 N7 C37 -131.2(8) . . . . ?
Zn1 Lu1 N7 C37 52.8(8) . . . . ?
O4 Lu1 N7 C38 -164.5(5) . . . . ?
O6 Lu1 N7 C38 -178.0(6) . . . . ?
O5 Lu1 N7 C38 -112.7(6) . . . . ?
O3 Lu1 N7 C38 101.4(6) . . . . ?
N5 Lu1 N7 C38 -42.7(6) . . . . ?
N6 Lu1 N7 C38 54.4(7) . . . . ?
N8 Lu1 N7 C38 22.9(6) . . . . ?
Zn1 Lu1 N7 C38 -153.1(5) . . . . ?
C5 C6 C7 C8 -1.9(13) . . . . ?
C10 C6 C7 C8 179.9(9) . . . . ?
O4 Lu1 N8 C39 -164.3(5) . . . . ?
O6 Lu1 N8 C39 -21.8(7) . . . . ?
O5 Lu1 N8 C39 81.9(6) . . . . ?
O3 Lu1 N8 C39 -67.8(6) . . . . ?
N7 Lu1 N8 C39 9.4(6) . . . . ?
N5 Lu1 N8 C39 111.1(6) . . . . ?
N6 Lu1 N8 C39 -146.2(6) . . . . ?
Zn1 Lu1 N8 C39 42.4(17) . . . . ?
O4 Lu1 N8 C26 -45.5(7) . . . . ?
O6 Lu1 N8 C26 97.0(6) . . . . ?
O5 Lu1 N8 C26 -159.4(5) . . . . ?
O3 Lu1 N8 C26 50.9(5) . . . . ?
N7 Lu1 N8 C26 128.1(6) . . . . ?
N5 Lu1 N8 C26 -130.1(6) . . . . ?
N6 Lu1 N8 C26 -27.4(5) . . . . ?
Zn1 Lu1 N8 C26 161.1(11) . . . . ?
O4 Lu1 N8 C13 74.2(7) . . . . ?
O6 Lu1 N8 C13 -143.3(5) . . . . ?
O5 Lu1 N8 C13 -39.7(7) . . . . ?
O3 Lu1 N8 C13 170.6(6) . . . . ?
N7 Lu1 N8 C13 -112.2(6) . . . . ?
N5 Lu1 N8 C13 -10.5(5) . . . . ?
N6 Lu1 N8 C13 92.3(6) . . . . ?
Zn1 Lu1 N8 C13 -79.2(15) . . . . ?
C6 C7 C8 C9 3.2(14) . . . . ?
C6 C7 C8 C11 178.6(9) . . . . ?
Zn1 O5 C9 C8 -169.0(6) . . . . ?
Lu1 O5 C9 C8 39.1(11) . . . . ?
Zn1 O5 C9 C4 11.3(12) . . . . ?
Lu1 O5 C9 C4 -140.5(7) . . . . ?
C7 C8 C9 O5 176.3(8) . . . . ?
C11 C8 C9 O5 1.1(13) . . . . ?
C7 C8 C9 C4 -4.0(12) . . . . ?
C11 C8 C9 C4 -179.2(8) . . . . ?
C5 C4 C9 O5 -176.5(8) . . . . ?
C3 C4 C9 O5 5.2(14) . . . . ?
C5 C4 C9 C8 3.8(12) . . . . ?
C3 C4 C9 C8 -174.5(8) . . . . ?
Lu1 O3 N9 O2 16.5(12) . . . . ?
Lu1 O3 N9 O1 -165.7(7) . . . . ?
C12 N5 C11 C8 -176.8(8) . . . . ?
Lu1 N5 C11 C8 -12.2(14) . . . . ?
C7 C8 C11 N5 172.1(9) . . . . ?
C9 C8 C11 N5 -12.6(14) . . . . ?
C11 N5 C12 C13 108.0(9) . . . . ?
Lu1 N5 C12 C13 -59.8(8) . . . . ?
C39 N8 C13 C12 -137.7(8) . . . . ?
C26 N8 C13 C12 102.8(8) . . . . ?
Lu1 N8 C13 C12 -16.0(9) . . . . ?
N5 C12 C13 N8 49.2(10) . . . . ?
C1 N1 C14 C15 84.9(9) . . . . ?
C27 N1 C14 C15 -125.6(8) . . . . ?
C16 N3 C15 C14 82.5(9) . . . . ?
Zn1 N3 C15 C14 -78.2(8) . . . . ?
N1 C14 C15 N3 55.3(10) . . . . ?
C15 N3 C16 C17 -176.7(8) . . . . ?
Zn1 N3 C16 C17 -17.0(12) . . . . ?
N3 C16 C17 C18 163.3(8) . . . . ?
N3 C16 C17 C22 -19.7(14) . . . . ?
C22 C17 C18 C19 2.6(13) . . . . ?
C16 C17 C18 C19 179.7(8) . . . . ?
C17 C18 C19 C20 -6.3(13) . . . . ?
C17 C18 C19 C23 172.5(8) . . . . ?
C18 C19 C20 C21 2.9(14) . . . . ?
C23 C19 C20 C21 -175.9(8) . . . . ?
C19 C20 C21 C22 4.0(13) . . . . ?
C19 C20 C21 C24 -169.7(9) . . . . ?
Lu1 O4 C22 C17 -179.8(6) . . . . ?
Zn1 O4 C22 C17 35.0(10) . . . . ?
Lu1 O4 C22 C21 -0.7(14) . . . . ?
Zn1 O4 C22 C21 -146.0(7) . . . . ?
C18 C17 C22 O4 -176.4(8) . . . . ?
C16 C17 C22 O4 6.7(13) . . . . ?
C18 C17 C22 C21 4.5(12) . . . . ?
C16 C17 C22 C21 -172.4(8) . . . . ?
C20 C21 C22 O4 173.3(8) . . . . ?
C24 C21 C22 O4 -13.4(13) . . . . ?
C20 C21 C22 C17 -7.6(12) . . . . ?
C24 C21 C22 C17 165.7(8) . . . . ?
C25 N6 C24 C21 -170.4(9) . . . . ?
Lu1 N6 C24 C21 29.7(13) . . . . ?
C20 C21 C24 N6 169.8(9) . . . . ?
C22 C21 C24 N6 -3.7(14) . . . . ?
C24 N6 C25 C26 -140.2(9) . . . . ?
Lu1 N6 C25 C26 21.6(10) . . . . ?
C39 N8 C26 C25 168.8(8) . . . . ?
C13 N8 C26 C25 -72.1(10) . . . . ?
Lu1 N8 C26 C25 50.2(8) . . . . ?
N6 C25 C26 N8 -49.4(11) . . . . ?
C1 N1 C27 C28 -124.4(8) . . . . ?
C14 N1 C27 C28 86.0(10) . . . . ?
C29 N2 C28 C27 91.6(9) . . . . ?
Zn1 N2 C28 C27 -74.7(8) . . . . ?
N1 C27 C28 N2 55.8(10) . . . . ?
C28 N2 C29 C30 -174.9(8) . . . . ?
Zn1 N2 C29 C30 -9.4(13) . . . . ?
N2 C29 C30 C31 167.6(9) . . . . ?
N2 C29 C30 C35 -13.6(15) . . . . ?
C35 C30 C31 C32 2.2(13) . . . . ?
C29 C30 C31 C32 -179.0(8) . . . . ?
C30 C31 C32 C33 -1.2(13) . . . . ?
C30 C31 C32 C36 177.3(8) . . . . ?
C31 C32 C33 C34 -0.9(14) . . . . ?
C36 C32 C33 C34 -179.3(9) . . . . ?
C32 C33 C34 C35 1.8(14) . . . . ?
C32 C33 C34 C37 -177.5(8) . . . . ?
Zn1 O6 C35 C34 -143.4(7) . . . . ?
Lu1 O6 C35 C34 36.1(12) . . . . ?
Zn1 O6 C35 C30 36.1(11) . . . . ?
Lu1 O6 C35 C30 -144.4(7) . . . . ?
C33 C34 C35 O6 178.8(8) . . . . ?
C37 C34 C35 O6 -2.0(14) . . . . ?
C33 C34 C35 C30 -0.7(13) . . . . ?
C37 C34 C35 C30 178.5(8) . . . . ?
C31 C30 C35 O6 179.3(8) . . . . ?
C29 C30 C35 O6 0.5(13) . . . . ?
C31 C30 C35 C34 -1.2(13) . . . . ?
C29 C30 C35 C34 180.0(8) . . . . ?
C38 N7 C37 C34 -169.3(8) . . . . ?
Lu1 N7 C37 C34 -15.5(13) . . . . ?
C33 C34 C37 N7 173.6(9) . . . . ?
C35 C34 C37 N7 -5.7(15) . . . . ?
C37 N7 C38 C39 105.4(9) . . . . ?
Lu1 N7 C38 C39 -52.0(8) . . . . ?
C26 N8 C39 C38 -156.5(7) . . . . ?
C13 N8 C39 C38 84.5(9) . . . . ?
Lu1 N8 C39 C38 -39.2(8) . . . . ?
N7 C38 C39 N8 61.2(10) . . . . ?
